data_2103257
loop_
_publ_author_name
'Jobst, Andreas'
'van Smaalen, Sander'

_publ_section_title
;
 Intersubsystem chemical bonds in the misfit layer compounds
 (LaS)~1.13~TaS~2~ and (LaS)~1.14~NbS~2~
;
_journal_issue 2
_journal_name_full 'Acta Crystallographica Section B'
_journal_page_first 179
_journal_page_last 190
_journal_paper_doi 10.1107/S0108768101019280
_journal_volume 58
_journal_year 2002
_chemical_formula_sum 'La1.14 Nb S3.14'
_chemical_formula_weight 351.9
_symmetry_cell_setting orthorhombic
_cell_angle_alpha 90
_cell_angle_beta 90
_cell_angle_gamma 90
_cell_formula_units_Z 4
_cell_length_a 3.3065
_cell_length_b 5.7972
_cell_length_c 22.9555
_cell_volume 440.021
_diffrn_measurement_device_type unknown
_diffrn_radiation_type 'Mo K\a'
_diffrn_radiation_wavelength 0.71073
_diffrn_reflns_av_R_equivalents 0.0367
_diffrn_reflns_av_sigmaI/netI 0.0134
_diffrn_reflns_limit_h_max 7
_diffrn_reflns_limit_h_min -7
_diffrn_reflns_limit_k_max 11
_diffrn_reflns_limit_k_min -11
_diffrn_reflns_limit_l_max 45
_diffrn_reflns_limit_l_min 0
_diffrn_reflns_number 20950
_diffrn_reflns_theta_max 45.99
_diffrn_reflns_theta_min 1.73
_exptl_absorpt_coefficient_mu 14.778
_exptl_absorpt_correction_T_max 1.000
_exptl_absorpt_correction_T_min 1.000
_exptl_absorpt_correction_type none
_exptl_crystal_density_meas 5.311
_exptl_crystal_F_000 612
_refine_diff_density_max 17.71
_refine_diff_density_min -14.05
_refine_ls_extinction_coef 0.077666
_refine_ls_extinction_method 'B-C type 1 Gaussian isotropic'
_refine_ls_goodness_of_fit_all 2.84
_refine_ls_goodness_of_fit_obs 2.28
_refine_ls_number_parameters 60
_refine_ls_number_reflns 10237
_refine_ls_R_factor_all 0.0910
_refine_ls_R_factor_gt 0.0481
_refine_ls_shift/esd_max 0.0876
_refine_ls_shift/esd_mean 0.0057
_refine_ls_structure_factor_coef F
_refine_ls_weighting_details w=1/(\s^2^(F)+0.0004F^2^)
_refine_ls_weighting_scheme sigma
_refine_ls_wR_factor_all 0.0858
_refine_ls_wR_factor_gt 0.0804
_reflns_number_observed 5802
_reflns_number_total 10237
_reflns_observed_criterion 3
_cod_data_source_file ck0009.cif
_cod_data_source_block I
_cod_original_formula_sum 'La1.14 Nb1 S3.14'
_cod_database_code 2103257
_cod_database_fobs_code 2103257

loop_
_atom_site_aniso_label
_atom_site_aniso_U_11
_atom_site_aniso_U_22
_atom_site_aniso_U_33
_atom_site_aniso_U_12
_atom_site_aniso_U_13
_atom_site_aniso_U_23
Nb1 0.00353(6) 0.00200(6) 0.00201(7) 0 0 0
S1 0.00450(10) 0.00310(10) 0.00320(10) 0 0 0.00000(10)
La2 0.01335(6) 0.00804(5) 0.00625(6) 0 0 0.00069(7)
S2 0.0129(2) 0.0065(2) 0.00510(10) 0 0 -0.0015(3)

loop_
_atom_site_label
_atom_site_fract_x
_atom_site_fract_y
_atom_site_fract_z
_atom_site_U_iso_or_equiv
_atom_site_occupancy
_atom_site_type_symbol
Nb1 0 -0.07665(9) 0 0.00251(4) 1 Nb
S1 0 0.25530(10) 0.06815(2) 0.00360(8) 1 S
La2 0 0 0.326887(5) 0.00921(3) 1 La
S2 0 0.5070(2) 0.29994(2) 0.00820(10) 1 S

loop_
_atom_type_symbol
_atom_type_scat_dispersion_real
_atom_type_scat_dispersion_imag
_atom_type_scat_source
La -0.287 2.452 International_Tables_Vol_C
Nb -2.073 0.622 International_Tables_Vol_C
S 0.125 0.123 International_Tables_Vol_C

loop_
_geom_angle_atom_site_label_1
_geom_angle_atom_site_label_2
_geom_angle_atom_site_label_3
_geom_angle_site_symmetry_1
_geom_angle_site_symmetry_3
_geom_angle
Nb1 Nb1 Nb1 1_455 1_655 180
Nb1 Nb1 Nb1 1_455 17_445 60.300(10)
Nb1 Nb1 Nb1 1_455 17_455 60.300(10)
Nb1 Nb1 Nb1 1_455 17_545 119.70(2)
Nb1 Nb1 Nb1 1_455 17_555 119.70(2)
Nb1 Nb1 S1 1_455 . 90
Nb1 Nb1 S1 1_455 17_445 48.110(10)
Nb1 Nb1 S1 1_455 17_545 131.890(10)
Nb1 Nb1 S1 1_455 2_555 90
Nb1 Nb1 S1 1_455 18_445 48.110(10)
Nb1 Nb1 S1 1_455 18_545 131.890(10)
Nb1 Nb1 Nb1 1_655 1_455 180
Nb1 Nb1 Nb1 1_655 17_445 119.70(2)
Nb1 Nb1 Nb1 1_655 17_455 119.70(2)
Nb1 Nb1 Nb1 1_655 17_545 60.300(10)
Nb1 Nb1 Nb1 1_655 17_555 60.300(10)
Nb1 Nb1 S1 1_655 . 90
Nb1 Nb1 S1 1_655 17_445 131.890(10)
Nb1 Nb1 S1 1_655 17_545 48.110(10)
Nb1 Nb1 S1 1_655 2_555 90
Nb1 Nb1 S1 1_655 18_445 131.890(10)
Nb1 Nb1 S1 1_655 18_545 48.110(10)
Nb1 Nb1 Nb1 17_445 1_455 60.300(10)
Nb1 Nb1 Nb1 17_445 1_655 119.70(2)
Nb1 Nb1 Nb1 17_445 17_455 120.600(10)
Nb1 Nb1 Nb1 17_445 17_545 59.400(10)
Nb1 Nb1 Nb1 17_445 17_555 180
Nb1 Nb1 S1 17_445 . 132.380(10)
Nb1 Nb1 S1 17_445 17_445 47.73(2)
Nb1 Nb1 S1 17_445 17_545 89.37(2)
Nb1 Nb1 S1 17_445 2_555 132.380(10)
Nb1 Nb1 S1 17_445 18_445 47.73(2)
Nb1 Nb1 S1 17_445 18_545 89.37(2)
Nb1 Nb1 Nb1 17_455 1_455 60.300(10)
Nb1 Nb1 Nb1 17_455 1_655 119.70(2)
Nb1 Nb1 Nb1 17_455 17_445 120.600(10)
Nb1 Nb1 Nb1 17_455 17_545 180
Nb1 Nb1 Nb1 17_455 17_555 59.400(10)
Nb1 Nb1 S1 17_455 . 47.620(10)
Nb1 Nb1 S1 17_455 17_445 90.630(10)
Nb1 Nb1 S1 17_455 17_545 132.27(2)
Nb1 Nb1 S1 17_455 2_555 47.620(10)
Nb1 Nb1 S1 17_455 18_445 90.630(10)
Nb1 Nb1 S1 17_455 18_545 132.27(2)
Nb1 Nb1 Nb1 17_545 1_455 119.70(2)
Nb1 Nb1 Nb1 17_545 1_655 60.300(10)
Nb1 Nb1 Nb1 17_545 17_445 59.400(10)
Nb1 Nb1 Nb1 17_545 17_455 180
Nb1 Nb1 Nb1 17_545 17_555 120.600(10)
Nb1 Nb1 S1 17_545 . 132.380(10)
Nb1 Nb1 S1 17_545 17_445 89.37(2)
Nb1 Nb1 S1 17_545 17_545 47.73(2)
Nb1 Nb1 S1 17_545 2_555 132.380(10)
Nb1 Nb1 S1 17_545 18_445 89.37(2)
Nb1 Nb1 S1 17_545 18_545 47.73(2)
Nb1 Nb1 Nb1 17_555 1_455 119.70(2)
Nb1 Nb1 Nb1 17_555 1_655 60.300(10)
Nb1 Nb1 Nb1 17_555 17_445 180
Nb1 Nb1 Nb1 17_555 17_455 59.400(10)
Nb1 Nb1 Nb1 17_555 17_545 120.600(10)
Nb1 Nb1 S1 17_555 . 47.620(10)
Nb1 Nb1 S1 17_555 17_445 132.27(2)
Nb1 Nb1 S1 17_555 17_545 90.630(10)
Nb1 Nb1 S1 17_555 2_555 47.620(10)
Nb1 Nb1 S1 17_555 18_445 132.27(2)
Nb1 Nb1 S1 17_555 18_545 90.630(10)
S1 Nb1 Nb1 . 1_455 90
S1 Nb1 Nb1 . 1_655 90
S1 Nb1 Nb1 . 17_445 132.380(10)
S1 Nb1 Nb1 . 17_455 47.620(10)
S1 Nb1 Nb1 . 17_545 132.380(10)
S1 Nb1 Nb1 . 17_555 47.620(10)
S1 Nb1 S1 . 17_445 84.65(2)
S1 Nb1 S1 . 17_545 84.65(2)
S1 Nb1 S1 . 2_555 78.22(2)
S1 Nb1 S1 . 18_445 134.74(2)
S1 Nb1 S1 . 18_545 134.74(2)
S1 Nb1 Nb1 17_445 1_455 48.110(10)
S1 Nb1 Nb1 17_445 1_655 131.890(10)
S1 Nb1 Nb1 17_445 17_445 47.73(2)
S1 Nb1 Nb1 17_445 17_455 90.630(10)
S1 Nb1 Nb1 17_445 17_545 89.37(2)
S1 Nb1 Nb1 17_445 17_555 132.27(2)
S1 Nb1 S1 17_445 . 84.65(2)
S1 Nb1 S1 17_445 17_545 83.780(10)
S1 Nb1 S1 17_445 2_555 134.74(2)
S1 Nb1 S1 17_445 18_445 78.38(2)
S1 Nb1 S1 17_445 18_545 133.65(3)
S1 Nb1 Nb1 17_545 1_455 131.890(10)
S1 Nb1 Nb1 17_545 1_655 48.110(10)
S1 Nb1 Nb1 17_545 17_445 89.37(2)
S1 Nb1 Nb1 17_545 17_455 132.27(2)
S1 Nb1 Nb1 17_545 17_545 47.73(2)
S1 Nb1 Nb1 17_545 17_555 90.630(10)
S1 Nb1 S1 17_545 . 84.65(2)
S1 Nb1 S1 17_545 17_445 83.780(10)
S1 Nb1 S1 17_545 2_555 134.74(2)
S1 Nb1 S1 17_545 18_445 133.65(3)
S1 Nb1 S1 17_545 18_545 78.38(2)
S1 Nb1 Nb1 2_555 1_455 90
S1 Nb1 Nb1 2_555 1_655 90
S1 Nb1 Nb1 2_555 17_445 132.380(10)
S1 Nb1 Nb1 2_555 17_455 47.620(10)
S1 Nb1 Nb1 2_555 17_545 132.380(10)
S1 Nb1 Nb1 2_555 17_555 47.620(10)
S1 Nb1 S1 2_555 . 78.22(2)
S1 Nb1 S1 2_555 17_445 134.74(2)
S1 Nb1 S1 2_555 17_545 134.74(2)
S1 Nb1 S1 2_555 18_445 84.65(2)
S1 Nb1 S1 2_555 18_545 84.65(2)
S1 Nb1 Nb1 18_445 1_455 48.110(10)
S1 Nb1 Nb1 18_445 1_655 131.890(10)
S1 Nb1 Nb1 18_445 17_445 47.73(2)
S1 Nb1 Nb1 18_445 17_455 90.630(10)
S1 Nb1 Nb1 18_445 17_545 89.37(2)
S1 Nb1 Nb1 18_445 17_555 132.27(2)
S1 Nb1 S1 18_445 . 134.74(2)
S1 Nb1 S1 18_445 17_445 78.38(2)
S1 Nb1 S1 18_445 17_545 133.65(3)
S1 Nb1 S1 18_445 2_555 84.65(2)
S1 Nb1 S1 18_445 18_545 83.780(10)
S1 Nb1 Nb1 18_545 1_455 131.890(10)
S1 Nb1 Nb1 18_545 1_655 48.110(10)
S1 Nb1 Nb1 18_545 17_445 89.37(2)
S1 Nb1 Nb1 18_545 17_455 132.27(2)
S1 Nb1 Nb1 18_545 17_545 47.73(2)
S1 Nb1 Nb1 18_545 17_555 90.630(10)
S1 Nb1 S1 18_545 . 134.74(2)
S1 Nb1 S1 18_545 17_445 133.65(3)
S1 Nb1 S1 18_545 17_545 78.38(2)
S1 Nb1 S1 18_545 2_555 84.65(2)
S1 Nb1 S1 18_545 18_445 83.780(10)
S1 S1 Nb1 1_455 . 90
S1 S1 Nb1 1_455 17_455 48.110(10)
S1 S1 Nb1 1_455 17_555 131.89(2)
S1 S1 S1 1_455 1_655 180
S1 S1 S1 1_455 17_445 60.300(10)
S1 S1 S1 1_455 17_455 60.300(10)
S1 S1 S1 1_455 17_545 119.70(2)
S1 S1 S1 1_455 17_555 119.70(2)
S1 S1 S1 1_455 2_555 90
S1 S1 La2 1_455 34_555 129.328
S1 S1 La2 1_455 50_355 90
S1 S1 La2 1_455 50_455 90
S1 S1 S2 1_455 34_555 129.328
S1 S1 S2 1_455 50_345 90
S1 S1 S2 1_455 50_445 90
S1 S1 Nb1 1_655 . 90
S1 S1 Nb1 1_655 17_455 131.89(2)
S1 S1 Nb1 1_655 17_555 48.110(10)
S1 S1 S1 1_655 1_455 180
S1 S1 S1 1_655 17_445 119.70(2)
S1 S1 S1 1_655 17_455 119.70(2)
S1 S1 S1 1_655 17_545 60.300(10)
S1 S1 S1 1_655 17_555 60.300(10)
S1 S1 S1 1_655 2_555 90
S1 S1 La2 1_655 34_555 50.6718
S1 S1 La2 1_655 50_355 90
S1 S1 La2 1_655 50_455 90
S1 S1 S2 1_655 34_555 50.6718
S1 S1 S2 1_655 50_345 90
S1 S1 S2 1_655 50_445 90
S1 S1 Nb1 17_445 . 47.620(10)
S1 S1 Nb1 17_445 17_455 90.63(2)
S1 S1 Nb1 17_445 17_555 132.27(2)
S1 S1 S1 17_445 1_455 60.300(10)
S1 S1 S1 17_445 1_655 119.70(2)
S1 S1 S1 17_445 17_455 120.600(10)
S1 S1 S1 17_445 17_545 59.400(10)
S1 S1 S1 17_445 17_555 180
S1 S1 S1 17_445 2_555 90
S1 S1 La2 17_445 34_555 91.8895
S1 S1 La2 17_445 50_355 105.628
S1 S1 La2 17_445 50_455 105.628
S1 S1 S2 17_445 34_555 126.231
S1 S1 S2 17_445 50_345 74.1358
S1 S1 S2 17_445 50_445 74.1358
S1 S1 Nb1 17_455 . 132.38(2)
S1 S1 Nb1 17_455 17_455 47.73(2)
S1 S1 Nb1 17_455 17_555 89.37(2)
S1 S1 S1 17_455 1_455 60.300(10)
S1 S1 S1 17_455 1_655 119.70(2)
S1 S1 S1 17_455 17_445 120.600(10)
S1 S1 S1 17_455 17_545 180
S1 S1 S1 17_455 17_555 59.400(10)
S1 S1 S1 17_455 2_555 90
S1 S1 La2 17_455 34_555 126.513
S1 S1 La2 17_455 50_355 74.3721
S1 S1 La2 17_455 50_455 74.3721
S1 S1 S2 17_455 34_555 92.1171
S1 S1 S2 17_455 50_345 105.864
S1 S1 S2 17_455 50_445 105.864
S1 S1 Nb1 17_545 . 47.620(10)
S1 S1 Nb1 17_545 17_455 132.27(2)
S1 S1 Nb1 17_545 17_555 90.63(2)
S1 S1 S1 17_545 1_455 119.70(2)
S1 S1 S1 17_545 1_655 60.300(10)
S1 S1 S1 17_545 17_445 59.400(10)
S1 S1 S1 17_545 17_455 180
S1 S1 S1 17_545 17_555 120.600(10)
S1 S1 S1 17_545 2_555 90
S1 S1 La2 17_545 34_555 53.4866
S1 S1 La2 17_545 50_355 105.628
S1 S1 La2 17_545 50_455 105.628
S1 S1 S2 17_545 34_555 87.8829
S1 S1 S2 17_545 50_345 74.1358
S1 S1 S2 17_545 50_445 74.1358
S1 S1 Nb1 17_555 . 132.38(2)
S1 S1 Nb1 17_555 17_455 89.37(2)
S1 S1 Nb1 17_555 17_555 47.73(2)
S1 S1 S1 17_555 1_455 119.70(2)
S1 S1 S1 17_555 1_655 60.300(10)
S1 S1 S1 17_555 17_445 180
S1 S1 S1 17_555 17_455 59.400(10)
S1 S1 S1 17_555 17_545 120.600(10)
S1 S1 S1 17_555 2_555 90
S1 S1 La2 17_555 34_555 88.1105
S1 S1 La2 17_555 50_355 74.3721
S1 S1 La2 17_555 50_455 74.3721
S1 S1 S2 17_555 34_555 53.7691
S1 S1 S2 17_555 50_345 105.864
S1 S1 S2 17_555 50_445 105.864
S1 S1 Nb1 2_555 . 50.89(2)
S1 S1 Nb1 2_555 17_455 50.810(10)
S1 S1 Nb1 2_555 17_555 50.810(10)
S1 S1 S1 2_555 1_455 90
S1 S1 S1 2_555 1_655 90
S1 S1 S1 2_555 17_445 90
S1 S1 S1 2_555 17_455 90
S1 S1 S1 2_555 17_545 90
S1 S1 S1 2_555 17_555 90
S1 S1 La2 2_555 34_555 121.782
S1 S1 La2 2_555 50_355 121.782
S1 S1 La2 2_555 50_455 121.782
S1 S1 S2 2_555 34_555 131.448
S1 S1 S2 2_555 50_345 131.448
S1 S1 S2 2_555 50_445 131.448
La2 S1 Nb1 34_555 . 94.660(10)
La2 S1 Nb1 34_555 17_455 92.117
La2 S1 Nb1 34_555 17_555 152.043
La2 S1 S1 34_555 1_455 50.670(10)
La2 S1 S1 34_555 1_655 129.330(10)
La2 S1 S1 34_555 17_445 53.490(10)
La2 S1 S1 34_555 17_455 88.110(10)
La2 S1 S1 34_555 17_545 91.890(10)
La2 S1 S1 34_555 17_555 126.510(10)
La2 S1 S1 34_555 2_555 121.780(10)
La2 S1 La2 34_555 50_355 79.8006
La2 S1 La2 34_555 50_455 79.8006
La2 S1 S2 34_555 34_555 98.9863
La2 S1 S2 34_555 50_345 63.2275
La2 S1 S2 34_555 50_445 63.2275
La2 S1 Nb1 50_355 . 124.950(10)
La2 S1 Nb1 50_355 17_455 50.540(10)
La2 S1 Nb1 50_355 17_555 180
La2 S1 S1 50_355 1_455 0
La2 S1 S1 50_355 1_655 180
La2 S1 S1 50_355 17_445 68.990(10)
La2 S1 S1 50_355 17_455 26.19(2)
La2 S1 S1 50_355 17_545 153.81(3)
La2 S1 S1 50_355 17_555 111.01(2)
La2 S1 S1 50_355 2_555 121.780(10)
La2 S1 La2 50_355 34_555 128.773
La2 S1 La2 50_355 50_355 68.0632
La2 S1 S2 50_355 34_555 110.84
La2 S1 S2 50_355 50_345 75.4607
La2 S1 S2 50_355 50_445 75.4607
La2 S1 Nb1 50_455 . 124.950(10)
La2 S1 Nb1 50_455 17_455 50.540(10)
La2 S1 Nb1 50_455 17_555 180
La2 S1 S1 50_455 1_455 0
La2 S1 S1 50_455 1_655 180
La2 S1 S1 50_455 17_445 68.990(10)
La2 S1 S1 50_455 17_455 26.19(2)
La2 S1 S1 50_455 17_545 153.81(3)
La2 S1 S1 50_455 17_555 111.01(2)
La2 S1 S1 50_455 2_555 121.780(10)
La2 S1 La2 50_455 34_555 128.773
La2 S1 La2 50_455 50_355 68.0632
La2 S1 S2 50_455 34_555 110.84
La2 S1 S2 50_455 50_345 75.4607
La2 S1 S2 50_455 50_445 75.4607
S2 S1 Nb1 34_555 . 131.69(2)
S2 S1 Nb1 34_555 17_455 82.510(10)
S2 S1 Nb1 34_555 17_555 135.72(3)
S2 S1 S1 34_555 1_455 50.670(10)
S2 S1 S1 34_555 1_655 129.33(2)
S2 S1 S1 34_555 17_445 87.88(2)
S2 S1 S1 34_555 17_455 53.77(2)
S2 S1 S1 34_555 17_545 126.23(2)
S2 S1 S1 34_555 17_555 92.12(2)
S2 S1 S1 34_555 2_555 131.450(10)
S2 S1 La2 34_555 34_555 98.9863
S2 S1 La2 34_555 50_355 63.4132
S2 S1 La2 34_555 50_455 63.4132
S2 S1 S2 34_555 50_345 70.2574
S2 S1 S2 34_555 50_445 70.2574
S2 S1 Nb1 50_345 . 99.99(2)
S2 S1 Nb1 50_345 17_455 72.290(10)
S2 S1 Nb1 50_345 17_555 180
S2 S1 S1 50_345 1_455 0
S2 S1 S1 50_345 1_655 180
S2 S1 S1 50_345 17_445 25.67(3)
S2 S1 S1 50_345 17_455 69.23(2)
S2 S1 S1 50_345 17_545 110.77(2)
S2 S1 S1 50_345 17_555 154.33(4)
S2 S1 S1 50_345 2_555 131.450(10)
S2 S1 La2 50_345 34_555 110.662
S2 S1 La2 50_345 50_355 75.4607
S2 S1 La2 50_345 50_455 75.4607
S2 S1 S2 50_345 34_555 117.743
S2 S1 S2 50_345 50_345 57.5068
S2 S1 Nb1 50_445 . 99.99(2)
S2 S1 Nb1 50_445 17_455 72.290(10)
S2 S1 Nb1 50_445 17_555 180
S2 S1 S1 50_445 1_455 0
S2 S1 S1 50_445 1_655 180
S2 S1 S1 50_445 17_445 25.67(3)
S2 S1 S1 50_445 17_455 69.23(2)
S2 S1 S1 50_445 17_545 110.77(2)
S2 S1 S1 50_445 17_555 154.33(4)
S2 S1 S1 50_445 2_555 131.450(10)
S2 S1 La2 50_445 34_555 110.662
S2 S1 La2 50_445 50_355 75.4607
S2 S1 La2 50_445 50_455 75.4607
S2 S1 S2 50_445 34_555 117.743
S2 S1 S2 50_445 50_345 57.5068
S2 La2 S1 1_545 34_455 115.317
S2 La2 S1 1_545 34_555 115.317
S2 La2 S1 1_545 34_655 115.317
S2 La2 S1 1_545 50_545 78.9492
S2 La2 S1 1_545 50_645 78.9492
S2 La2 S2 1_545 . 155.90(2)
S2 La2 S2 1_545 17_445 88.23(2)
S2 La2 S2 1_545 17_545 88.23(2)
S2 La2 S2 1_545 50_345 78.58(3)
S2 La2 S1 . 34_455 70.9178
S2 La2 S1 . 34_555 70.9178
S2 La2 S1 . 34_655 70.9178
S2 La2 S1 . 50_545 130.337
S2 La2 S1 . 50_645 130.337
S2 La2 S2 . 1_545 155.90(2)
S2 La2 S2 . 17_445 86.77(2)
S2 La2 S2 . 17_545 86.77(2)
S2 La2 S2 . 50_345 77.32(2)
S2 La2 S1 17_445 34_455 136.141
S2 La2 S1 17_445 34_555 136.141
S2 La2 S1 17_445 34_655 136.141
S2 La2 S1 17_445 50_545 100.33
S2 La2 S1 17_445 50_645 100.33
S2 La2 S2 17_445 1_545 88.23(2)
S2 La2 S2 17_445 . 86.77(2)
S2 La2 S2 17_445 17_545 155.860(10)
S2 La2 S2 17_445 50_345 77.940(10)
S2 La2 S1 17_545 34_455 67.0769
S2 La2 S1 17_545 34_555 67.0769
S2 La2 S1 17_545 34_655 67.0769
S2 La2 S1 17_545 50_545 100.33
S2 La2 S1 17_545 50_645 100.33
S2 La2 S2 17_545 1_545 88.23(2)
S2 La2 S2 17_545 . 86.77(2)
S2 La2 S2 17_545 17_445 155.860(10)
S2 La2 S2 17_545 50_345 77.940(10)
S2 La2 S1 50_345 34_455 145.125
S2 La2 S1 50_345 34_555 145.125
S2 La2 S1 50_345 34_655 145.125
S2 La2 S1 50_345 50_545 146.532
S2 La2 S1 50_345 50_645 146.532
S2 La2 S2 50_345 1_545 78.58(3)
S2 La2 S2 50_345 . 77.32(2)
S2 La2 S2 50_345 17_445 77.940(10)
S2 La2 S2 50_345 17_545 77.940(10)

loop_
_geom_bond_atom_site_label_1
_geom_bond_atom_site_label_2
_geom_bond_site_symmetry_2
_geom_bond_distance
Nb1 Nb1 1_455 3.3065
Nb1 Nb1 1_655 3.3065
Nb1 Nb1 17_445 3.3369(6)
Nb1 Nb1 17_455 3.3369(6)
Nb1 Nb1 17_545 3.3369(6)
Nb1 Nb1 17_555 3.3369(6)
Nb1 S1 . 2.4801(7)
Nb1 S1 17_445 2.4759(4)
Nb1 S1 17_545 2.4759(4)
Nb1 S1 2_555 2.4801(7)
Nb1 S1 18_445 2.4759(4)
Nb1 S1 18_545 2.4759(4)
S1 S1 1_455 3.3065
S1 S1 1_655 3.3065
S1 S1 17_445 3.3369(8)
S1 S1 17_455 3.3369(8)
S1 S1 17_545 3.3369(8)
S1 S1 17_555 3.3369(8)
S1 S1 2_555 3.1291(7)
S1 La2 34_555 2.8276
S1 La2 50_355 2.796
S1 La2 50_455 2.796
S1 S2 34_555 3.3612
S1 S2 50_345 3.3528
S1 S2 50_445 3.3528
La2 S2 1_545 2.9240(10)
La2 S2 . 3.0030(10)
La2 S2 17_445 2.96470(10)
La2 S2 17_545 2.96470(10)
La2 S2 50_345 2.9115(5)
